data_7037111
loop_
_publ_author_name
'Ziesak, Alexandra'
'Wesp, Tobias'
'H\"ubner, Olaf'
'Kaifer, Elisabeth'
'Wadepohl, Hubert'
'Himmel, Hans-J\"org'

_publ_section_title
;
 Counter-ligand control of the electronic structure in dinuclear
 copper-tetrakisguanidine complexes.
;
_journal_issue 44
_journal_name_full 'Dalton transactions (Cambridge, England : 2003)'
_journal_page_first 19111
_journal_page_last 19125
_journal_paper_doi 10.1039/c5dt03270a
_journal_volume 44
_journal_year 2015
_chemical_formula_sum 'C31 H52 Cl2 F12 N12 P2'
_chemical_formula_weight 953.69
_chemical_name_systematic
;                                                                             
 ?                                                                             
;
_space_group_IT_number 14
_symmetry_cell_setting monoclinic
_symmetry_space_group_name_Hall '-P 2yn'
_symmetry_space_group_name_H-M 'P 1 21/n 1'
_atom_sites_solution_hydrogens geom
_atom_sites_solution_primary direct
_atom_sites_solution_secondary difmap
_audit_creation_method SHELXL-97
_audit_update_record
;
2015-07-24 deposited with the CCDC.
2015-10-09 downloaded from the CCDC.
;
_cell_angle_alpha 90.00
_cell_angle_beta 96.49(3)
_cell_angle_gamma 90.00
_cell_formula_units_Z 2
_cell_length_a 12.794(3)
_cell_length_b 8.0020(16)
_cell_length_c 21.272(4)
_cell_measurement_temperature 100
_cell_measurement_theta_max 30.02
_cell_measurement_theta_min 1.93
_cell_volume 2163.8(8)
_computing_cell_refinement 'DENZO/SKALEPACK (Bruker AXS, 1997-2009)'
_computing_data_collection 'COLLECT (Bruker AXS, 1997-2009)'
_computing_data_reduction 'DENZO/SKALEPACK (Bruker AXS, 1997-2009)'
_computing_molecular_graphics 'XPMA (Zsolnai, Huttner, 1994)'
_computing_publication_material 'SHELXL-97 (Sheldrick, 1997)'
_computing_structure_refinement 'SHELXL-97 (Sheldrick, 1997)'
_computing_structure_solution 'SHELXS-97 (Sheldrick, 1997)'
_diffrn_ambient_temperature 100
_diffrn_measured_fraction_theta_full 0.994
_diffrn_measured_fraction_theta_max 0.994
_diffrn_measurement_device_type 'NONIUS KAPPA CCD'
_diffrn_measurement_method 'O-Scan    '
_diffrn_radiation_monochromator graphite
_diffrn_radiation_source 'fine-focus sealed tube'
_diffrn_radiation_type MoK\a
_diffrn_radiation_wavelength 0.71073
_diffrn_reflns_av_R_equivalents 0.0431
_diffrn_reflns_av_sigmaI/netI 0.0698
_diffrn_reflns_limit_h_max 18
_diffrn_reflns_limit_h_min -17
_diffrn_reflns_limit_k_max 8
_diffrn_reflns_limit_k_min -11
_diffrn_reflns_limit_l_max 29
_diffrn_reflns_limit_l_min -29
_diffrn_reflns_number 11460
_diffrn_reflns_theta_full 30.02
_diffrn_reflns_theta_max 30.02
_diffrn_reflns_theta_min 1.93
_exptl_absorpt_coefficient_mu 0.316
_exptl_absorpt_correction_type none
_exptl_crystal_colour black
_exptl_crystal_density_diffrn 1.464
_exptl_crystal_density_method 'not measured'
_exptl_crystal_description 'box shaped'
_exptl_crystal_F_000 988
_exptl_crystal_size_max 0.30
_exptl_crystal_size_mid 0.25
_exptl_crystal_size_min 0.20
_refine_diff_density_max 0.476
_refine_diff_density_min -0.417
_refine_diff_density_rms 0.065
_refine_ls_extinction_method none
_refine_ls_goodness_of_fit_ref 1.021
_refine_ls_hydrogen_treatment constr
_refine_ls_matrix_type full
_refine_ls_number_parameters 288
_refine_ls_number_reflns 6281
_refine_ls_number_restraints 0
_refine_ls_restrained_S_all 1.021
_refine_ls_R_factor_all 0.1113
_refine_ls_R_factor_gt 0.0581
_refine_ls_shift/su_max 0.001
_refine_ls_shift/su_mean 0.000
_refine_ls_structure_factor_coef Fsqd
_refine_ls_weighting_details 'calc w=1/[\s^2^(Fo^2^)+(0.0777P)^2^+0.6326P] where P=(Fo^2^+2Fc^2^)/3'
_refine_ls_weighting_scheme calc
_refine_ls_wR_factor_gt 0.1418
_refine_ls_wR_factor_ref 0.1681
_reflns_number_gt 3726
_reflns_number_total 6281
_reflns_threshold_expression >2sigma(I)
_cod_data_source_file c5dt03270a2.cif
_cod_data_source_block az133a
_cod_original_sg_symbol_H-M P2(1)/n
_cod_database_code 7037111

loop_
_symmetry_equiv_pos_as_xyz
'x, y, z'
'-x+1/2, y+1/2, -z+1/2'
'-x, -y, -z'
'x-1/2, -y-1/2, z-1/2'

loop_
_atom_site_label
_atom_site_type_symbol
_atom_site_fract_x
_atom_site_fract_y
_atom_site_fract_z
_atom_site_U_iso_or_equiv
_atom_site_adp_type
_atom_site_occupancy
_atom_site_symmetry_multiplicity
_atom_site_calc_flag
_atom_site_refinement_flags
P1 P 0.51051(5) 0.17562(7) 0.78130(3) 0.03447(17) Uani 1 1 d .
F1 F 0.44238(12) 0.25742(19) 0.83182(8) 0.0490(4) Uani 1 1 d .
F2 F 0.57854(13) 0.09333(18) 0.73094(7) 0.0501(4) Uani 1 1 d .
F3 F 0.59403(15) 0.1131(3) 0.83654(9) 0.0792(6) Uani 1 1 d .
F4 F 0.42455(18) 0.2331(3) 0.72637(10) 0.0854(7) Uani 1 1 d .
F5 F 0.57209(18) 0.3450(2) 0.77703(11) 0.0945(9) Uani 1 1 d .
F6 F 0.44929(14) 0.00440(19) 0.78567(10) 0.0666(5) Uani 1 1 d .
N1 N 0.71841(14) 0.1287(2) 0.54795(9) 0.0293(4) Uani 1 1 d .
N2 N 0.76966(15) 0.2513(2) 0.64620(9) 0.0323(4) Uani 1 1 d .
N3 N 0.88393(14) 0.0739(2) 0.59987(9) 0.0313(4) Uani 1 1 d .
N4 N 0.61636(14) 0.3051(2) 0.45562(8) 0.0263(4) Uani 1 1 d .
N5 N 0.68197(14) 0.2782(2) 0.35678(8) 0.0269(4) Uani 1 1 d .
N6 N 0.66376(14) 0.5396(2) 0.40188(9) 0.0272(4) Uani 1 1 d .
C1 C 0.62882(16) 0.0479(3) 0.55082(10) 0.0243(4) Uani 1 1 d .
C2 C 0.54406(16) 0.0571(2) 0.50021(9) 0.0230(4) Uani 1 1 d .
C3 C 0.54712(16) 0.1770(3) 0.45124(10) 0.0239(4) Uani 1 1 d .
C4 C 0.46579(17) 0.1691(3) 0.39829(10) 0.0262(4) Uani 1 1 d .
H4 H 0.4702 0.2396 0.3639 0.031 Uiso 1 1 calc R
C5 C 0.38403(17) 0.0634(3) 0.39707(10) 0.0260(4) Uani 1 1 d .
H5 H 0.3342 0.0617 0.3617 0.031 Uiso 1 1 calc R
C6 C 0.79009(18) 0.1488(3) 0.59924(10) 0.0293(5) Uani 1 1 d .
C7 C 0.6858(2) 0.3758(3) 0.63619(12) 0.0399(6) Uani 1 1 d .
H7A H 0.6696 0.3963 0.5917 0.060 Uiso 1 1 calc R
H7B H 0.7086 0.4779 0.6572 0.060 Uiso 1 1 calc R
H7C H 0.6243 0.3351 0.6531 0.060 Uiso 1 1 calc R
C8 C 0.8180(2) 0.2314(3) 0.71169(11) 0.0368(5) Uani 1 1 d .
H8A H 0.8533 0.1255 0.7162 0.055 Uiso 1 1 calc R
H8B H 0.7644 0.2359 0.7398 0.055 Uiso 1 1 calc R
H8C H 0.8678 0.3196 0.7219 0.055 Uiso 1 1 calc R
C9 C 0.98211(19) 0.1488(3) 0.62915(12) 0.0409(6) Uani 1 1 d .
H9A H 0.9683 0.2596 0.6435 0.061 Uiso 1 1 calc R
H9B H 1.0319 0.1540 0.5987 0.061 Uiso 1 1 calc R
H9C H 1.0104 0.0818 0.6645 0.061 Uiso 1 1 calc R
C10 C 0.8942(2) -0.0644(3) 0.55600(12) 0.0425(6) Uani 1 1 d .
H10A H 0.8327 -0.1340 0.5541 0.064 Uiso 1 1 calc R
H10B H 0.9553 -0.1294 0.5705 0.064 Uiso 1 1 calc R
H10C H 0.9012 -0.0208 0.5147 0.064 Uiso 1 1 calc R
C11 C 0.65154(16) 0.3720(3) 0.40496(10) 0.0245(4) Uani 1 1 d .
C12 C 0.71045(19) 0.1023(3) 0.36638(12) 0.0330(5) Uani 1 1 d .
H12A H 0.7289 0.0816 0.4107 0.049 Uiso 1 1 calc R
H12B H 0.7694 0.0767 0.3438 0.049 Uiso 1 1 calc R
H12C H 0.6518 0.0333 0.3509 0.049 Uiso 1 1 calc R
C13 C 0.6727(2) 0.3368(3) 0.29144(11) 0.0356(5) Uani 1 1 d .
H13A H 0.6348 0.4406 0.2882 0.053 Uiso 1 1 calc R
H13B H 0.6355 0.2551 0.2644 0.053 Uiso 1 1 calc R
H13C H 0.7416 0.3532 0.2787 0.053 Uiso 1 1 calc R
C14 C 0.75308(19) 0.6175(3) 0.37589(12) 0.0357(5) Uani 1 1 d .
H14A H 0.7998 0.5323 0.3640 0.054 Uiso 1 1 calc R
H14B H 0.7900 0.6887 0.4073 0.054 Uiso 1 1 calc R
H14C H 0.7280 0.6827 0.3394 0.054 Uiso 1 1 calc R
C15 C 0.6093(2) 0.6476(3) 0.44271(12) 0.0375(6) Uani 1 1 d .
H15A H 0.5460 0.5938 0.4523 0.056 Uiso 1 1 calc R
H15B H 0.5921 0.7515 0.4215 0.056 Uiso 1 1 calc R
H15C H 0.6541 0.6686 0.4812 0.056 Uiso 1 1 calc R
C20 C 0.5033(6) 0.0321(10) 0.9677(4) 0.081(2) Uani 0.50 1 d P
Cl1 Cl 0.3922(2) 0.0449(4) 1.00834(15) 0.0840(9) Uani 0.50 1 d P
Cl2 Cl 0.5941(2) -0.1180(2) 1.00513(12) 0.0515(6) Uani 0.50 1 d P

loop_
_atom_site_aniso_label
_atom_site_aniso_U_11
_atom_site_aniso_U_22
_atom_site_aniso_U_33
_atom_site_aniso_U_23
_atom_site_aniso_U_13
_atom_site_aniso_U_12
P1 0.0365(4) 0.0315(3) 0.0359(4) -0.0019(3) 0.0061(3) 0.0011(3)
F1 0.0391(9) 0.0505(9) 0.0597(11) -0.0114(8) 0.0150(8) 0.0053(7)
F2 0.0699(11) 0.0363(8) 0.0488(9) -0.0064(7) 0.0268(8) 0.0001(7)
F3 0.0579(12) 0.1280(17) 0.0489(11) -0.0207(11) -0.0071(9) 0.0410(12)
F4 0.1077(17) 0.0843(14) 0.0580(12) 0.0005(10) -0.0173(12) 0.0468(13)
F5 0.1180(18) 0.0481(10) 0.1349(19) -0.0398(11) 0.0899(16) -0.0380(11)
F6 0.0652(12) 0.0393(9) 0.1012(15) -0.0063(9) 0.0347(11) -0.0071(8)
N1 0.0237(10) 0.0363(10) 0.0275(9) 0.0032(8) 0.0011(8) -0.0065(8)
N2 0.0314(11) 0.0349(10) 0.0299(10) 0.0008(8) 0.0002(8) -0.0037(8)
N3 0.0237(10) 0.0400(10) 0.0291(10) 0.0003(8) -0.0015(8) -0.0039(8)
N4 0.0272(10) 0.0268(9) 0.0248(9) 0.0014(7) 0.0024(7) -0.0068(7)
N5 0.0305(10) 0.0249(8) 0.0258(9) 0.0006(7) 0.0054(8) -0.0009(7)
N6 0.0282(10) 0.0239(8) 0.0306(10) 0.0023(7) 0.0080(8) -0.0031(7)
C1 0.0233(11) 0.0277(10) 0.0220(10) -0.0012(8) 0.0036(8) -0.0016(8)
C2 0.0244(11) 0.0235(10) 0.0213(10) -0.0026(8) 0.0038(8) -0.0017(8)
C3 0.0241(11) 0.0241(9) 0.0242(10) -0.0013(8) 0.0062(8) -0.0010(8)
C4 0.0287(12) 0.0270(10) 0.0230(10) 0.0034(8) 0.0037(9) -0.0022(9)
C5 0.0249(11) 0.0309(11) 0.0218(10) 0.0006(8) 0.0005(8) -0.0006(9)
C6 0.0278(12) 0.0332(11) 0.0265(11) 0.0068(9) 0.0007(9) -0.0073(9)
C7 0.0372(14) 0.0398(13) 0.0420(14) 0.0018(11) 0.0018(11) 0.0041(11)
C8 0.0390(14) 0.0403(13) 0.0299(12) -0.0003(10) -0.0019(10) -0.0048(11)
C9 0.0272(13) 0.0543(15) 0.0398(14) 0.0028(12) -0.0015(11) -0.0089(11)
C10 0.0396(15) 0.0539(15) 0.0330(13) -0.0038(12) 0.0004(11) 0.0043(12)
C11 0.0210(10) 0.0278(10) 0.0244(10) 0.0018(8) 0.0003(8) -0.0013(8)
C12 0.0339(13) 0.0236(10) 0.0427(13) 0.0007(10) 0.0093(11) 0.0001(9)
C13 0.0430(14) 0.0366(12) 0.0275(12) 0.0027(10) 0.0056(10) -0.0004(11)
C14 0.0341(13) 0.0305(11) 0.0444(14) 0.0029(10) 0.0123(11) -0.0071(10)
C15 0.0423(15) 0.0292(11) 0.0433(14) -0.0034(10) 0.0147(12) 0.0009(10)
C20 0.058(4) 0.082(5) 0.106(7) 0.037(5) 0.023(4) 0.020(4)
Cl1 0.0534(12) 0.123(2) 0.0751(19) -0.0473(19) 0.0077(12) 0.0042(18)
Cl2 0.0583(13) 0.0444(9) 0.0479(10) -0.0088(8) -0.0106(9) 0.0069(9)

loop_
_atom_type_symbol
_atom_type_description
_atom_type_scat_dispersion_real
_atom_type_scat_dispersion_imag
_atom_type_scat_source
C C 0.0033 0.0016 'International Tables Vol C Tables 4.2.6.8 and 6.1.1.4'
H H 0.0000 0.0000 'International Tables Vol C Tables 4.2.6.8 and 6.1.1.4'
N N 0.0061 0.0033 'International Tables Vol C Tables 4.2.6.8 and 6.1.1.4'
F F 0.0171 0.0103 'International Tables Vol C Tables 4.2.6.8 and 6.1.1.4'
P P 0.1023 0.0942 'International Tables Vol C Tables 4.2.6.8 and 6.1.1.4'
Cl Cl 0.1484 0.1585 'International Tables Vol C Tables 4.2.6.8 and 6.1.1.4'

loop_
_geom_angle_atom_site_label_1
_geom_angle_atom_site_label_2
_geom_angle_atom_site_label_3
_geom_angle
_geom_angle_site_symmetry_1
_geom_angle_site_symmetry_3
F5 P1 F3 90.85(14) . .
F5 P1 F4 91.02(15) . .
F3 P1 F4 178.11(13) . .
F5 P1 F6 179.59(14) . .
F3 P1 F6 88.83(13) . .
F4 P1 F6 89.30(13) . .
F5 P1 F2 90.13(9) . .
F3 P1 F2 89.67(10) . .
F4 P1 F2 90.60(11) . .
F6 P1 F2 89.61(9) . .
F5 P1 F1 90.03(9) . .
F3 P1 F1 90.23(9) . .
F4 P1 F1 89.49(10) . .
F6 P1 F1 90.22(9) . .
F2 P1 F1 179.81(9) . .
C1 N1 C6 122.17(18) . .
C6 N2 C7 120.7(2) . .
C6 N2 C8 122.9(2) . .
C7 N2 C8 115.84(19) . .
C6 N3 C10 118.4(2) . .
C6 N3 C9 123.0(2) . .
C10 N3 C9 116.51(19) . .
C11 N4 C3 122.02(18) . .
C11 N5 C13 122.70(18) . .
C11 N5 C12 120.87(18) . .
C13 N5 C12 115.76(18) . .
C11 N6 C15 119.57(17) . .
C11 N6 C14 122.70(18) . .
C15 N6 C14 114.73(18) . .
N1 C1 C2 121.55(19) . .
N1 C1 C5 120.7(2) . 3_656
C2 C1 C5 117.59(18) . 3_656
C3 C2 C1 120.12(18) . .
C3 C2 C2 120.5(2) . 3_656
C1 C2 C2 119.4(2) . 3_656
N4 C3 C2 122.3(2) . .
N4 C3 C4 119.69(18) . .
C2 C3 C4 117.72(18) . .
C5 C4 C3 122.20(19) . .
C5 C4 H4 118.9 . .
C3 C4 H4 118.9 . .
C4 C5 C1 121.9(2) . 3_656
C4 C5 H5 119.0 . .
C1 C5 H5 119.0 3_656 .
N3 C6 N2 121.0(2) . .
N3 C6 N1 118.7(2) . .
N2 C6 N1 120.1(2) . .
N2 C7 H7A 109.5 . .
N2 C7 H7B 109.5 . .
H7A C7 H7B 109.5 . .
N2 C7 H7C 109.5 . .
H7A C7 H7C 109.5 . .
H7B C7 H7C 109.5 . .
N2 C8 H8A 109.5 . .
N2 C8 H8B 109.5 . .
H8A C8 H8B 109.5 . .
N2 C8 H8C 109.5 . .
H8A C8 H8C 109.5 . .
H8B C8 H8C 109.5 . .
N3 C9 H9A 109.5 . .
N3 C9 H9B 109.5 . .
H9A C9 H9B 109.5 . .
N3 C9 H9C 109.5 . .
H9A C9 H9C 109.5 . .
H9B C9 H9C 109.5 . .
N3 C10 H10A 109.5 . .
N3 C10 H10B 109.5 . .
H10A C10 H10B 109.5 . .
N3 C10 H10C 109.5 . .
H10A C10 H10C 109.5 . .
H10B C10 H10C 109.5 . .
N4 C11 N6 119.44(18) . .
N4 C11 N5 122.71(18) . .
N6 C11 N5 117.74(18) . .
N5 C12 H12A 109.5 . .
N5 C12 H12B 109.5 . .
H12A C12 H12B 109.5 . .
N5 C12 H12C 109.5 . .
H12A C12 H12C 109.5 . .
H12B C12 H12C 109.5 . .
N5 C13 H13A 109.5 . .
N5 C13 H13B 109.5 . .
H13A C13 H13B 109.5 . .
N5 C13 H13C 109.5 . .
H13A C13 H13C 109.5 . .
H13B C13 H13C 109.5 . .
N6 C14 H14A 109.5 . .
N6 C14 H14B 109.5 . .
H14A C14 H14B 109.5 . .
N6 C14 H14C 109.5 . .
H14A C14 H14C 109.5 . .
H14B C14 H14C 109.5 . .
N6 C15 H15A 109.5 . .
N6 C15 H15B 109.5 . .
H15A C15 H15B 109.5 . .
N6 C15 H15C 109.5 . .
H15A C15 H15C 109.5 . .
H15B C15 H15C 109.5 . .
C20 C20 Cl1 71.6(6) 3_657 3_657
C20 C20 Cl2 71.5(5) 3_657 3_657
Cl1 C20 Cl2 139.1(6) 3_657 3_657
C20 C20 Cl1 55.0(5) 3_657 .
Cl1 C20 Cl1 126.6(5) 3_657 .
Cl2 C20 Cl1 22.97(14) 3_657 .
C20 C20 Cl2 57.1(5) 3_657 .
Cl1 C20 Cl2 21.73(17) 3_657 .
Cl2 C20 Cl2 128.6(5) 3_657 .
Cl1 C20 Cl2 110.0(4) . .
Cl2 Cl1 C20 103.4(6) 3_657 3_657
Cl2 Cl1 C20 65.2(5) 3_657 .
C20 Cl1 C20 53.4(5) 3_657 .
Cl1 Cl2 C20 91.8(5) 3_657 3_657
Cl1 Cl2 C20 54.9(5) 3_657 .
C20 Cl2 C20 51.4(5) 3_657 .

loop_
_geom_bond_atom_site_label_1
_geom_bond_atom_site_label_2
_geom_bond_distance
_geom_bond_site_symmetry_2
P1 F5 1.5756(18) .
P1 F3 1.578(2) .
P1 F4 1.580(2) .
P1 F6 1.5862(17) .
P1 F2 1.5967(15) .
P1 F1 1.5983(15) .
N1 C1 1.323(3) .
N1 C6 1.353(3) .
N2 C6 1.341(3) .
N2 C7 1.462(3) .
N2 C8 1.468(3) .
N3 C6 1.340(3) .
N3 C10 1.463(3) .
N3 C9 1.466(3) .
N4 C11 1.327(3) .
N4 C3 1.351(3) .
N5 C11 1.362(3) .
N5 C13 1.459(3) .
N5 C12 1.462(3) .
N6 C11 1.352(3) .
N6 C15 1.457(3) .
N6 C14 1.464(3) .
C1 C2 1.441(3) .
C1 C5 1.446(3) 3_656
C2 C3 1.420(3) .
C2 C2 1.451(4) 3_656
C3 C4 1.446(3) .
C4 C5 1.343(3) .
C4 H4 0.9300 .
C5 C1 1.446(3) 3_656
C5 H5 0.9300 .
C7 H7A 0.9600 .
C7 H7B 0.9600 .
C7 H7C 0.9600 .
C8 H8A 0.9600 .
C8 H8B 0.9600 .
C8 H8C 0.9600 .
C9 H9A 0.9600 .
C9 H9B 0.9600 .
C9 H9C 0.9600 .
C10 H10A 0.9600 .
C10 H10B 0.9600 .
C10 H10C 0.9600 .
C12 H12A 0.9600 .
C12 H12B 0.9600 .
C12 H12C 0.9600 .
C13 H13A 0.9600 .
C13 H13B 0.9600 .
C13 H13C 0.9600 .
C14 H14A 0.9600 .
C14 H14B 0.9600 .
C14 H14C 0.9600 .
C15 H15A 0.9600 .
C15 H15B 0.9600 .
C15 H15C 0.9600 .
C20 C20 1.480(15) 3_657
C20 Cl1 1.508(8) 3_657
C20 Cl2 1.588(8) 3_657
C20 Cl1 1.749(8) .
C20 Cl2 1.794(7) .
Cl1 Cl2 0.683(3) 3_657
Cl1 C20 1.508(8) 3_657
Cl2 Cl1 0.683(3) 3_657
Cl2 C20 1.588(8) 3_657

loop_
_geom_torsion_atom_site_label_1
_geom_torsion_atom_site_label_2
_geom_torsion_atom_site_label_3
_geom_torsion_atom_site_label_4
_geom_torsion
_geom_torsion_site_symmetry_1
_geom_torsion_site_symmetry_4
C6 N1 C1 C2 166.7(2) . .
C6 N1 C1 C5 -18.2(3) . 3_656
N1 C1 C2 C3 -11.5(3) . .
C5 C1 C2 C3 173.22(18) 3_656 .
N1 C1 C2 C2 168.4(2) . 3_656
C5 C1 C2 C2 -6.9(3) 3_656 3_656
C11 N4 C3 C2 150.8(2) . .
C11 N4 C3 C4 -35.8(3) . .
C1 C2 C3 N4 -12.8(3) . .
C2 C2 C3 N4 167.2(2) 3_656 .
C1 C2 C3 C4 173.62(18) . .
C2 C2 C3 C4 -6.3(3) 3_656 .
N4 C3 C4 C5 -167.72(19) . .
C2 C3 C4 C5 6.0(3) . .
C3 C4 C5 C1 1.0(3) . 3_656
C10 N3 C6 N2 166.1(2) . .
C9 N3 C6 N2 -30.6(3) . .
C10 N3 C6 N1 -18.6(3) . .
C9 N3 C6 N1 144.6(2) . .
C7 N2 C6 N3 158.3(2) . .
C8 N2 C6 N3 -30.5(3) . .
C7 N2 C6 N1 -16.9(3) . .
C8 N2 C6 N1 154.3(2) . .
C1 N1 C6 N3 114.3(2) . .
C1 N1 C6 N2 -70.4(3) . .
C3 N4 C11 N6 140.1(2) . .
C3 N4 C11 N5 -43.7(3) . .
C15 N6 C11 N4 -19.0(3) . .
C14 N6 C11 N4 140.3(2) . .
C15 N6 C11 N5 164.6(2) . .
C14 N6 C11 N5 -36.0(3) . .
C13 N5 C11 N4 150.0(2) . .
C12 N5 C11 N4 -20.3(3) . .
C13 N5 C11 N6 -33.8(3) . .
C12 N5 C11 N6 156.0(2) . .
C20 C20 Cl1 Cl2 131.4(9) 3_657 3_657
Cl1 C20 Cl1 Cl2 131.4(9) 3_657 3_657
Cl2 C20 Cl1 Cl2 147.4(7) . 3_657
Cl1 C20 Cl1 C20 0.002(2) 3_657 3_657
Cl2 C20 Cl1 C20 -131.4(9) 3_657 3_657
Cl2 C20 Cl1 C20 16.0(3) . 3_657
C20 C20 Cl2 Cl1 -127.7(10) 3_657 3_657
Cl2 C20 Cl2 Cl1 -127.7(10) 3_657 3_657
Cl1 C20 Cl2 Cl1 -143.3(7) . 3_657
Cl1 C20 Cl2 C20 127.7(10) 3_657 3_657
Cl2 C20 Cl2 C20 -0.002(2) 3_657 3_657
Cl1 C20 Cl2 C20 -15.6(3) . 3_657
